data_9001606
loop_
_publ_author_name
'Hawthorne, F. C.'
'Ungaretti, L.'
'Oberti, R.'
'Cannillo, E.'

_publ_section_title
;
 The mechanism of Li incorporation in amphiboles
 Sample: A4
 Note: Site occupancies are set to be the same as ones in sample A5
;
_journal_name_full 'American Mineralogist'
_journal_page_first 443
_journal_page_last 451
_journal_volume 79
_journal_year 1994
_chemical_formula_sum
;Al0.16 Ca0.1 F0.42 Fe1.174 H2 K0.2 Li0.24 Mg3.34 Mn0.126 Na2.45 O23.58 Si7.92
 Ti0.04
;
_chemical_name_mineral Ferri-eckermannite
_space_group_IT_number 12
_symmetry_space_group_name_Hall '-C 2y'
_symmetry_space_group_name_H-M 'C 1 2/m 1'
_cell_angle_alpha 90
_cell_angle_beta 103.82
_cell_angle_gamma 90
_cell_formula_units_Z 2
_cell_length_a 9.771
_cell_length_b 17.887
_cell_length_c 5.289
_cell_volume 897.619
_database_code_amcsd 0001658
_exptl_crystal_density_diffrn 3.106
_cod_original_formula_sum 'Si7.92 Al.16 Mg3.34 Fe1.174 Mn.126 Ti.04 Li.24 Na2.45 Ca.1 K.2 H2 O23.58 F.42'
_cod_database_code 9001606

loop_
_space_group_symop_operation_xyz
x,y,z
1/2+x,1/2+y,z
x,-y,z
1/2+x,1/2-y,z
-x,y,-z
1/2-x,1/2+y,-z
-x,-y,-z
1/2-x,1/2-y,-z

loop_
_atom_site_label
_atom_site_fract_x
_atom_site_fract_y
_atom_site_fract_z
_atom_site_occupancy
_atom_site_U_iso_or_equiv
_atom_site_type_symbol
_atom_site_attached_hydrogens
Si1 0.28050 0.08570 0.29300 0.99000 0.00494 Si 0
Al1 0.28050 0.08570 0.29300 0.01000 0.00494 Al 0
Si2 0.28850 0.17140 0.80170 0.99000 0.00507 Si 0
Al2 0.28850 0.17140 0.80170 0.01000 0.00507 Al 0
Mg1 0.00000 0.08820 0.50000 0.93000 0.00659 Mg 0
All 0.00000 0.08820 0.50000 0.04000 0.00659 Al 0
Fe1 0.00000 0.08820 0.50000 0.02700 0.00659 Fe 0
Mn1 0.00000 0.08820 0.50000 0.00300 0.00659 Mn 0
Mg2 0.00000 0.18090 0.00000 0.36000 0.00595 Mg 0
Ti2 0.00000 0.18090 0.00000 0.02000 0.00595 Ti 0
Fe2 0.00000 0.18090 0.00000 0.56000 0.00595 Fe 0
Mn2 0.00000 0.18090 0.00000 0.06000 0.00595 Mn 0
Li3 0.00000 0.00000 0.00000 0.24000 0.00684 Li 0
Mg3 0.00000 0.00000 0.00000 0.76000 0.00684 Mg 0
Na4 0.00000 0.27650 0.50000 0.95000 0.01381 Na 0
Ca4 0.00000 0.27650 0.50000 0.05000 0.01381 Ca 0
NaA 0.00000 0.50000 0.00000 0.11000 0.06434 Na 0
KA 0.00000 0.50000 0.00000 0.04000 0.06434 K 0
NaAm 0.04780 0.50000 0.10350 0.11000 0.03711 Na 0
KAm 0.04780 0.50000 0.10350 0.04000 0.03711 K 0
NaA2 0.00000 0.46780 0.00000 0.11000 0.05725 Na 0
KA2 0.00000 0.46780 0.00000 0.04000 0.05725 K 0
H 0.18910 0.00000 0.75470 1.00000 0.05231 H 0
O1 0.11120 0.08810 0.21370 1.00000 0.00684 O 0
O2 0.11820 0.16950 0.73260 1.00000 0.00722 O 0
O-h3 0.10890 0.00000 0.70830 0.79000 0.00963 O 0
F3 0.10890 0.00000 0.70830 0.21000 0.00963 F 0
O4 0.36290 0.25040 0.79970 1.00000 0.00937 O 0
O5 0.34930 0.12950 0.08480 1.00000 0.00950 O 0
O6 0.34250 0.11950 0.58330 1.00000 0.00899 O 0
O7 0.33700 0.00000 0.29570 1.00000 0.01051 O 0

loop_
_cod_changelog_entry_id
_cod_changelog_entry_author
_cod_changelog_entry_date
_cod_changelog_entry_text
1
;cod-tools version 3.8.0
Id: cif_guess_AMCSD_atom_types 9581 2023-05-17 12:35:41Z saulius
;
2023-05-23T09:14:02+03:00
;Derived atom types and hydrogen counts
from atom names that follow the AMCSD naming convention
(Wat == water, O-H == hydroxyl).
;

loop_
_cod_related_entry_id
_cod_related_entry_database
_cod_related_entry_code
1 AMCSD 0001658
